data_2241406
loop_
_publ_author_name
'Bakhouch, Mohamed'
'El Yazidi, Mohamed'
'Kerbal, Abdelali'
'Saadi, Mohamed'
'El Ammari, Lahcen'

_publ_section_title
;
 Crystal structure of
 2-amino-3-cyano-4-(4-methoxyphenyl)-4<i>H</i>-1-benzothieno[3,2-<i>b</i>]pyran
;
_journal_coeditor_code IS5436
_journal_issue 12
_journal_name_full 'Acta Crystallographica Section E'
_journal_page_first o1043
_journal_page_last o1044
_journal_paper_doi 10.1107/S2056989015023464
_journal_volume 71
_journal_year 2015
_chemical_formula_iupac 'C19 H14 N2 O2 S'
_chemical_formula_moiety 'C19 H14 N2 O2 S'
_chemical_formula_sum 'C19 H14 N2 O2 S'
_chemical_formula_weight 334.38
_chemical_melting_point 515
_chemical_name_systematic
;
2-Amino-3-cyano-4-(4-methoxyphenyl)-4<i>H</i>-1-benzothieno[3,2-<i>b</i>]pyran
;
_space_group_crystal_system triclinic
_space_group_IT_number 2
_space_group_name_Hall '-P 1'
_space_group_name_H-M_alt 'P -1'
_symmetry_space_group_name_Hall '-P 1'
_symmetry_space_group_name_H-M 'P -1'
_atom_sites_solution_hydrogens geom
_audit_creation_method SHELXL-2014/7
_cell_angle_alpha 109.943(2)
_cell_angle_beta 93.226(2)
_cell_angle_gamma 95.439(2)
_cell_formula_units_Z 2
_cell_length_a 6.0469(3)
_cell_length_b 10.8135(5)
_cell_length_c 13.3260(6)
_cell_measurement_reflns_used 4563
_cell_measurement_temperature 296(2)
_cell_measurement_theta_max 29.574
_cell_measurement_theta_min 2.108
_cell_volume 811.76(7)
_computing_cell_refinement
;
SAINT (Bruker, 2009)
;
_computing_data_collection
;
APEX2 (Bruker, 2009)
;
_computing_data_reduction
;
SAINT (Bruker, 2009)
;
_computing_molecular_graphics
;
ORTEP-3 for Windows (Farrugia, 2012)
;
_computing_publication_material
;
PLATON (Spek, 2009) and publCIF (Westrip, 2010)
;
_computing_structure_refinement
;
SHELXL2014 (Sheldrick, 2015<i>b</i>)
;
_computing_structure_solution
;
<i>SHELXT</i> (Sheldrick, 2015<i>a</i>)
;
_diffrn_ambient_temperature 296(2)
_diffrn_measured_fraction_theta_full 0.999
_diffrn_measured_fraction_theta_max 1.000
_diffrn_measurement_device_type 'Bruker X8 APEX'
_diffrn_measurement_method '\f and \w scans'
_diffrn_radiation_monochromator graphite
_diffrn_radiation_source 'fine-focus sealed tube'
_diffrn_radiation_type MoK\a
_diffrn_radiation_wavelength 0.71073
_diffrn_reflns_av_R_equivalents 0.0295
_diffrn_reflns_limit_h_max 8
_diffrn_reflns_limit_h_min -8
_diffrn_reflns_limit_k_max 15
_diffrn_reflns_limit_k_min -15
_diffrn_reflns_limit_l_max 18
_diffrn_reflns_limit_l_min -18
_diffrn_reflns_number 33610
_diffrn_reflns_theta_full 25.242
_diffrn_reflns_theta_max 29.574
_diffrn_reflns_theta_min 2.108
_exptl_absorpt_coefficient_mu 0.213
_exptl_absorpt_correction_type none
_exptl_crystal_colour colourless
_exptl_crystal_density_diffrn 1.368
_exptl_crystal_description Block
_exptl_crystal_F_000 348
_exptl_crystal_size_max 0.40
_exptl_crystal_size_mid 0.37
_exptl_crystal_size_min 0.24
_refine_diff_density_max 0.299
_refine_diff_density_min -0.255
_refine_ls_extinction_method none
_refine_ls_goodness_of_fit_ref 1.022
_refine_ls_hydrogen_treatment constr
_refine_ls_matrix_type full
_refine_ls_number_parameters 217
_refine_ls_number_reflns 4563
_refine_ls_number_restraints 0
_refine_ls_restrained_S_all 1.022
_refine_ls_R_factor_all 0.0511
_refine_ls_R_factor_gt 0.0394
_refine_ls_shift/su_max 0.000
_refine_ls_shift/su_mean 0.000
_refine_ls_structure_factor_coef Fsqd
_refine_ls_weighting_details 'w=1/[\s^2^(Fo^2^)+(0.0643P)^2^+0.1970P] where P=(Fo^2^+2Fc^2^)/3'
_refine_ls_weighting_scheme calc
_refine_ls_wR_factor_gt 0.1099
_refine_ls_wR_factor_ref 0.1228
_reflns_number_gt 3683
_reflns_number_total 4563
_reflns_threshold_expression 'I > 2\s(I)'
_cod_data_source_file is5436sup1.cif
_cod_data_source_block I
_cod_database_code 2241406
_shelx_space_group_comment
;
The symmetry employed for this shelxl refinement is uniquely defined
by the following loop, which should always be used as a source of
symmetry information in preference to the above space-group names.
They are only intended as comments.
;

loop_
_space_group_symop_operation_xyz
'x, y, z'
'-x, -y, -z'

loop_
_atom_site_type_symbol
_atom_site_label
_atom_site_fract_x
_atom_site_fract_y
_atom_site_fract_z
_atom_site_U_iso_or_equiv
_atom_site_adp_type
_atom_site_calc_flag
_atom_site_occupancy
C C1 0.9654(2) 0.25649(14) 0.46217(11) 0.0435(3) Uani d 1
C C2 1.1515(3) 0.27892(17) 0.53633(13) 0.0560(4) Uani d 1
H H2 1.1870 0.3600 0.5917 0.067 Uiso calc 1
C C3 1.2798(3) 0.17813(19) 0.52500(15) 0.0630(5) Uani d 1
H H3 1.4041 0.1914 0.5735 0.076 Uiso calc 1
C C4 1.2285(3) 0.05642(19) 0.44279(15) 0.0592(4) Uani d 1
H H4 1.3203 -0.0096 0.4365 0.071 Uiso calc 1
C C5 1.0432(2) 0.03195(16) 0.37019(12) 0.0481(3) Uani d 1
H H5 1.0082 -0.0501 0.3159 0.058 Uiso calc 1
C C6 0.9100(2) 0.13312(13) 0.38033(10) 0.0387(3) Uani d 1
C C7 0.7137(2) 0.13537(12) 0.31555(10) 0.0361(3) Uani d 1
C C8 0.6294(2) 0.25117(12) 0.34268(10) 0.0368(3) Uani d 1
C C9 0.4291(2) 0.27703(12) 0.28465(10) 0.0354(2) Uani d 1
H H9 0.3147 0.3014 0.3347 0.042 Uiso calc 1
C C10 0.3425(2) 0.14569(12) 0.19663(10) 0.0351(2) Uani d 1
C C11 0.4390(2) 0.03198(12) 0.17479(10) 0.0376(3) Uani d 1
C C12 0.1396(2) 0.14023(12) 0.13670(10) 0.0389(3) Uani d 1
C C13 0.4803(2) 0.38855(11) 0.24049(9) 0.0347(2) Uani d 1
C C14 0.3445(2) 0.48861(13) 0.25600(11) 0.0425(3) Uani d 1
H H14 0.2199 0.4878 0.2937 0.051 Uiso calc 1
C C15 0.3923(3) 0.58966(14) 0.21602(13) 0.0483(3) Uani d 1
H H15 0.3001 0.6563 0.2272 0.058 Uiso calc 1
C C16 0.5767(2) 0.59197(13) 0.15942(11) 0.0435(3) Uani d 1
C C17 0.7125(3) 0.49179(15) 0.14233(13) 0.0496(3) Uani d 1
H H17 0.8362 0.4919 0.1040 0.060 Uiso calc 1
C C18 0.6619(2) 0.39158(14) 0.18300(12) 0.0463(3) Uani d 1
H H18 0.7531 0.3244 0.1712 0.056 Uiso calc 1
C C19 0.8083(4) 0.7080(2) 0.0723(2) 0.0811(6) Uani d 1
H H19A 0.8128 0.7853 0.0522 0.122 Uiso calc 1
H H19B 0.9378 0.7155 0.1201 0.122 Uiso calc 1
H H19C 0.8065 0.6307 0.0094 0.122 Uiso calc 1
N N1 0.3666(2) -0.08499(12) 0.09804(11) 0.0568(4) Uani d 1
H H1A 0.2477 -0.0932 0.0567 0.068 Uiso calc 1
H H1B 0.4392 -0.1518 0.0902 0.068 Uiso calc 1
N N2 -0.0263(2) 0.13768(13) 0.08954(11) 0.0548(3) Uani d 1
O O1 0.62572(16) 0.02236(9) 0.23233(8) 0.0432(2) Uani d 1
O O2 0.6139(2) 0.69683(11) 0.12427(11) 0.0626(3) Uani d 1
S S1 0.78335(7) 0.36908(4) 0.45395(3) 0.04948(12) Uani d 1

loop_
_atom_site_aniso_label
_atom_site_aniso_U_11
_atom_site_aniso_U_22
_atom_site_aniso_U_33
_atom_site_aniso_U_12
_atom_site_aniso_U_13
_atom_site_aniso_U_23
C1 0.0426(7) 0.0494(7) 0.0399(6) -0.0059(5) -0.0089(5) 0.0224(6)
C2 0.0547(9) 0.0610(9) 0.0499(8) -0.0129(7) -0.0208(7) 0.0254(7)
C3 0.0489(9) 0.0776(11) 0.0678(10) -0.0069(8) -0.0239(8) 0.0405(9)
C4 0.0463(8) 0.0718(11) 0.0686(10) 0.0073(7) -0.0116(7) 0.0387(9)
C5 0.0443(7) 0.0536(8) 0.0508(8) 0.0039(6) -0.0070(6) 0.0263(6)
C6 0.0351(6) 0.0469(7) 0.0384(6) -0.0032(5) -0.0055(5) 0.0238(5)
C7 0.0352(6) 0.0383(6) 0.0349(6) -0.0018(5) -0.0060(5) 0.0159(5)
C8 0.0381(6) 0.0372(6) 0.0333(5) -0.0011(5) -0.0055(5) 0.0129(5)
C9 0.0353(6) 0.0352(6) 0.0342(6) 0.0051(4) -0.0008(4) 0.0106(5)
C10 0.0335(6) 0.0351(6) 0.0358(6) 0.0025(4) -0.0042(4) 0.0127(5)
C11 0.0367(6) 0.0351(6) 0.0403(6) 0.0013(5) -0.0084(5) 0.0148(5)
C12 0.0393(6) 0.0357(6) 0.0385(6) 0.0094(5) -0.0026(5) 0.0087(5)
C13 0.0365(6) 0.0308(5) 0.0341(6) 0.0070(4) -0.0023(4) 0.0080(4)
C14 0.0394(6) 0.0439(7) 0.0437(7) 0.0148(5) 0.0046(5) 0.0121(5)
C15 0.0497(8) 0.0405(7) 0.0572(8) 0.0210(6) 0.0018(6) 0.0166(6)
C16 0.0502(7) 0.0343(6) 0.0475(7) 0.0082(5) -0.0039(6) 0.0165(5)
C17 0.0496(8) 0.0461(7) 0.0617(9) 0.0162(6) 0.0167(7) 0.0252(7)
C18 0.0472(7) 0.0388(6) 0.0604(8) 0.0204(6) 0.0147(6) 0.0215(6)
C19 0.0820(14) 0.0726(12) 0.1117(17) 0.0095(10) 0.0202(13) 0.0596(13)
N1 0.0588(8) 0.0342(6) 0.0648(8) 0.0082(5) -0.0296(6) 0.0061(5)
N2 0.0480(7) 0.0517(7) 0.0530(7) 0.0193(5) -0.0130(5) 0.0027(6)
O1 0.0421(5) 0.0351(4) 0.0482(5) 0.0055(4) -0.0155(4) 0.0119(4)
O2 0.0705(8) 0.0488(6) 0.0832(8) 0.0155(5) 0.0089(6) 0.0395(6)
S1 0.0563(2) 0.04306(19) 0.04101(19) -0.00067(15) -0.01393(15) 0.00898(14)

loop_
_atom_type_symbol
_atom_type_description
_atom_type_scat_dispersion_real
_atom_type_scat_dispersion_imag
_atom_type_scat_source
C C 0.0033 0.0016 'International Tables Vol C Tables 4.2.6.8 and 6.1.1.4'
H H 0.0000 0.0000 'International Tables Vol C Tables 4.2.6.8 and 6.1.1.4'
N N 0.0061 0.0033 'International Tables Vol C Tables 4.2.6.8 and 6.1.1.4'
O O 0.0106 0.0060 'International Tables Vol C Tables 4.2.6.8 and 6.1.1.4'
S S 0.1246 0.1234 'International Tables Vol C Tables 4.2.6.8 and 6.1.1.4'

loop_
_geom_angle_atom_site_label_1
_geom_angle_atom_site_label_2
_geom_angle_atom_site_label_3
_geom_angle
C2 C1 C6 120.66(14)
C2 C1 S1 127.61(13)
C6 C1 S1 111.71(10)
C3 C2 C1 118.14(15)
C3 C2 H2 120.9
C1 C2 H2 120.9
C2 C3 C4 121.54(14)
C2 C3 H3 119.2
C4 C3 H3 119.2
C5 C4 C3 121.02(16)
C5 C4 H4 119.5
C3 C4 H4 119.5
C4 C5 C6 118.42(15)
C4 C5 H5 120.8
C6 C5 H5 120.8
C5 C6 C1 120.21(12)
C5 C6 C7 129.87(13)
C1 C6 C7 109.91(12)
C8 C7 O1 124.87(11)
C8 C7 C6 115.62(11)
O1 C7 C6 119.51(11)
C7 C8 C9 124.73(11)
C7 C8 S1 111.22(9)
C9 C8 S1 124.05(9)
C8 C9 C10 105.99(10)
C8 C9 C13 113.02(10)
C10 C9 C13 112.31(10)
C8 C9 H9 108.5
C10 C9 H9 108.5
C13 C9 H9 108.5
C11 C10 C12 117.49(11)
C11 C10 C9 125.31(11)
C12 C10 C9 117.12(10)
N1 C11 C10 126.65(12)
N1 C11 O1 110.43(11)
C10 C11 O1 122.91(11)
N2 C12 C10 178.75(15)
C18 C13 C14 118.18(12)
C18 C13 C9 120.75(11)
C14 C13 C9 121.07(12)
C15 C14 C13 120.76(13)
C15 C14 H14 119.6
C13 C14 H14 119.6
C16 C15 C14 120.31(12)
C16 C15 H15 119.8
C14 C15 H15 119.8
O2 C16 C15 116.47(12)
O2 C16 C17 124.00(14)
C15 C16 C17 119.52(13)
C18 C17 C16 119.31(13)
C18 C17 H17 120.3
C16 C17 H17 120.3
C13 C18 C17 121.91(12)
C13 C18 H18 119.0
C17 C18 H18 119.0
O2 C19 H19A 109.5
O2 C19 H19B 109.5
H19A C19 H19B 109.5
O2 C19 H19C 109.5
H19A C19 H19C 109.5
H19B C19 H19C 109.5
C11 N1 H1A 120.0
C11 N1 H1B 120.0
H1A N1 H1B 120.0
C11 O1 C7 116.13(10)
C16 O2 C19 118.42(13)
C8 S1 C1 91.51(6)

loop_
_geom_bond_atom_site_label_1
_geom_bond_atom_site_label_2
_geom_bond_distance
C1 C2 1.4007(19)
C1 C6 1.4011(19)
C1 S1 1.7427(15)
C2 C3 1.369(3)
C2 H2 0.9300
C3 C4 1.389(3)
C3 H3 0.9300
C4 C5 1.382(2)
C4 H4 0.9300
C5 C6 1.394(2)
C5 H5 0.9300
C6 C7 1.4349(16)
C7 C8 1.3385(18)
C7 O1 1.3755(14)
C8 C9 1.4997(17)
C8 S1 1.7382(12)
C9 C10 1.5233(16)
C9 C13 1.5265(17)
C9 H9 0.9800
C10 C11 1.3594(17)
C10 C12 1.4110(16)
C11 N1 1.3416(16)
C11 O1 1.3612(14)
C12 N2 1.1462(17)
C13 C18 1.3779(19)
C13 C14 1.3867(17)
C14 C15 1.384(2)
C14 H14 0.9300
C15 C16 1.384(2)
C15 H15 0.9300
C16 O2 1.3717(16)
C16 C17 1.3858(19)
C17 C18 1.385(2)
C17 H17 0.9300
C18 H18 0.9300
C19 O2 1.414(2)
C19 H19A 0.9600
C19 H19B 0.9600
C19 H19C 0.9600
N1 H1A 0.8600
N1 H1B 0.8600

loop_
_geom_hbond_atom_site_label_D
_geom_hbond_atom_site_label_H
_geom_hbond_atom_site_label_A
_geom_hbond_site_symmetry_A
_geom_hbond_distance_DH
_geom_hbond_distance_HA
_geom_hbond_distance_DA
_geom_hbond_angle_DHA
N1 H1A N2 2 0.86 2.18 3.0060(17) 160
N1 H1B O2 1_545 0.86 2.19 3.0158(16) 162
C18 H18 N2 1_655 0.93 2.49 3.3997(17) 165

_cod_database_fobs_code 2241406
